data_1529382
loop_
_publ_author_name
'A.D. Vasiliev'
'A.M. Astakhov'
'V.E. Zadov'
'M.S. Molokeev'
'O.V. Bindarovich'
'L.A. Kruglyakova'
'R.S. Stepanov'

_publ_section_title
;
 Crystal and Molecular Structure of 5-Acetylamino-3-nitro-1,2,4-triazole
;
_journal_issue 5
_journal_name_full 'Journal of Structural Chemistry'
_journal_page_first 897
_journal_page_last 901
_journal_paper_doi 10.1023/B:JORY.0000029834.68326.fc
_journal_volume 44
_journal_year 2003
_chemical_formula_sum 'C4 H5 N5 O3'
_chemical_formula_weight 171.13
_space_group_crystal_system monoclinic
_space_group_IT_number 14
_space_group_name_Hall '-P 2ybc'
_space_group_name_H-M_alt 'P 1 21/c 1'
_symmetry_space_group_name_Hall '-P 2ybc'
_symmetry_space_group_name_H-M 'P 1 21/c 1'
_atom_sites_solution_hydrogens difmap
_audit_creation_method SHELXL-2014/7
_cell_angle_alpha 90
_cell_angle_beta 100.635(7)
_cell_angle_gamma 90
_cell_formula_units_Z 8
_cell_length_a 8.2079(7)
_cell_length_b 13.0960(10)
_cell_length_c 13.6500(10)
_cell_measurement_temperature 293(2)
_cell_volume 1442.0(2)
_computing_structure_refinement 'SHELXL-2014/7 (Sheldrick, 2014)'
_diffrn_ambient_temperature 293(2)
_diffrn_measured_fraction_theta_full 0.996
_diffrn_measured_fraction_theta_max 0.921
_diffrn_radiation_wavelength 1.54051
_diffrn_reflns_av_R_equivalents 0.0155
_diffrn_reflns_av_unetI/netI 0.0198
_diffrn_reflns_laue_measured_fraction_full 0.996
_diffrn_reflns_laue_measured_fraction_max 0.921
_diffrn_reflns_limit_h_max 0
_diffrn_reflns_limit_h_min -9
_diffrn_reflns_limit_k_max 15
_diffrn_reflns_limit_k_min 0
_diffrn_reflns_limit_l_max 13
_diffrn_reflns_limit_l_min -16
_diffrn_reflns_number 2690
_diffrn_reflns_point_group_measured_fraction_full 0.996
_diffrn_reflns_point_group_measured_fraction_max 0.921
_diffrn_reflns_theta_full 25.000
_diffrn_reflns_theta_max 70.000
_diffrn_reflns_theta_min 4.715
_exptl_absorpt_coefficient_mu 1.187
_exptl_crystal_density_diffrn 1.576
_exptl_crystal_F_000 704
_refine_diff_density_max 0.195
_refine_diff_density_min -0.217
_refine_diff_density_rms 0.045
_refine_ls_extinction_coef 0.0070(5)
_refine_ls_extinction_expression Fc^*^=kFc[1+0.001xFc^2^\l^3^/sin(2\q)]^-1/4^
_refine_ls_extinction_method 'SHELXL-2014/7 (Sheldrick 2014'
_refine_ls_goodness_of_fit_ref 1.018
_refine_ls_hydrogen_treatment refall
_refine_ls_matrix_type full
_refine_ls_number_parameters 258
_refine_ls_number_reflns 2515
_refine_ls_number_restraints 0
_refine_ls_restrained_S_all 1.018
_refine_ls_R_factor_all 0.0456
_refine_ls_R_factor_gt 0.0349
_refine_ls_shift/su_max 0.077
_refine_ls_shift/su_mean 0.005
_refine_ls_structure_factor_coef Fsqd
_refine_ls_weighting_details 'w=1/[\s^2^(Fo^2^)+(0.0565P)^2^+0.4235P] where P=(Fo^2^+2Fc^2^)/3'
_refine_ls_weighting_scheme calc
_refine_ls_wR_factor_gt 0.0932
_refine_ls_wR_factor_ref 0.0989
_reflns_Friedel_coverage 0.000
_reflns_friedel_fraction_full .
_reflns_friedel_fraction_max .
_reflns_number_gt 2064
_reflns_number_total 2515
_reflns_threshold_expression 'I > 2\s(I)'
_cod_data_source_file C4H5N5O3.cif
_cod_data_source_block m
_cod_database_code 1529382
_shelx_shelxl_version_number 2014/7
_shelx_space_group_comment
;
The symmetry employed for this shelxl refinement is uniquely defined
by the following loop, which should always be used as a source of
symmetry information in preference to the above space-group names.
They are only intended as comments.
;

loop_
_space_group_symop_operation_xyz
'x, y, z'
'-x, y+1/2, -z+1/2'
'-x, -y, -z'
'x, -y-1/2, z-1/2'

loop_
_atom_site_label
_atom_site_type_symbol
_atom_site_fract_x
_atom_site_fract_y
_atom_site_fract_z
_atom_site_U_iso_or_equiv
_atom_site_adp_type
_atom_site_occupancy
_atom_site_site_symmetry_order
_atom_site_calc_flag
_atom_site_refinement_flags_posn
_atom_site_refinement_flags_adp
_atom_site_refinement_flags_occupancy
_atom_site_disorder_assembly
_atom_site_disorder_group
O1A O 0.3273(2) 0.63389(11) 0.02726(13) 0.0763(5) Uani 1 1 d . . . . .
O2A O 0.1624(3) 0.59523(13) -0.10777(13) 0.0903(7) Uani 1 1 d . . . . .
O3A O 0.20213(14) 0.13575(9) 0.10181(9) 0.0431(3) Uani 1 1 d . . . . .
N1A N 0.2440(2) 0.57382(12) -0.02791(12) 0.0504(4) Uani 1 1 d . . . . .
N2A N 0.34134(17) 0.43462(11) 0.08772(11) 0.0393(3) Uani 1 1 d . . . . .
N3A N 0.13665(19) 0.40401(11) -0.04559(11) 0.0441(4) Uani 1 1 d . . . . .
N4A N 0.17382(19) 0.31804(11) 0.00999(11) 0.0393(4) Uani 1 1 d . . . . .
H1A H 0.118(3) 0.264(2) -0.0041(18) 0.066(7) Uiso 1 1 d . . . . .
N5A N 0.35704(18) 0.27076(11) 0.16263(11) 0.0400(4) Uani 1 1 d . . . . .
H2A H 0.434(3) 0.2955(18) 0.2093(17) 0.058(6) Uiso 1 1 d . . . . .
C1A C 0.2413(2) 0.46830(13) 0.00527(12) 0.0380(4) Uani 1 1 d . . . . .
C2A C 0.2933(2) 0.33820(12) 0.08827(12) 0.0337(4) Uani 1 1 d . . . . .
C3A C 0.3055(2) 0.17226(13) 0.16821(13) 0.0356(4) Uani 1 1 d . . . . .
C4A C 0.3816(3) 0.11458(19) 0.25891(18) 0.0539(5) Uani 1 1 d . . . . .
H3A H 0.442(4) 0.153(3) 0.307(2) 0.102(10) Uiso 1 1 d . . . . .
H4A H 0.447(5) 0.063(3) 0.245(3) 0.143(15) Uiso 1 1 d . . . . .
H5A H 0.297(4) 0.074(3) 0.284(3) 0.121(12) Uiso 1 1 d . . . . .
O1B O 0.27651(17) -0.29350(11) 0.29982(10) 0.0541(4) Uani 1 1 d . . . . .
O2B O 0.01545(16) -0.27426(10) 0.23838(10) 0.0507(4) Uani 1 1 d . . . . .
O3B O 0.36324(15) 0.00478(12) -0.07975(10) 0.0546(4) Uani 1 1 d . . . . .
N1B N 0.16196(17) -0.25952(11) 0.23878(11) 0.0371(3) Uani 1 1 d . . . . .
N2B N 0.09354(15) -0.16991(10) 0.07966(10) 0.0308(3) Uani 1 1 d . . . . .
N3B N 0.35645(16) -0.16120(10) 0.16804(10) 0.0338(3) Uani 1 1 d . . . . .
N4B N 0.34166(16) -0.10676(10) 0.08224(10) 0.0326(3) Uani 1 1 d . . . . .
H1B H 0.425(3) -0.0781(17) 0.0641(16) 0.052(6) Uiso 1 1 d . . . . .
N5B N 0.12548(17) -0.06694(10) -0.05798(10) 0.0304(3) Uani 1 1 d . . . . .
H2B H 0.030(3) -0.0824(15) -0.0835(15) 0.043(5) Uiso 1 1 d . . . . .
C1B C 0.20479(19) -0.19576(11) 0.16049(11) 0.0299(3) Uani 1 1 d . . . . .
C2B C 0.18643(18) -0.11254(11) 0.03114(11) 0.0281(3) Uani 1 1 d . . . . .
C3B C 0.21792(19) -0.01182(12) -0.11251(12) 0.0338(4) Uani 1 1 d . . . . .
C4B C 0.1306(3) 0.02405(16) -0.21166(15) 0.0450(4) Uani 1 1 d . . . . .
H3B H 0.018(3) 0.000(2) -0.2311(19) 0.080(8) Uiso 1 1 d . . . . .
H4B H 0.192(3) 0.002(2) -0.260(2) 0.092(9) Uiso 1 1 d . . . . .
H5B H 0.126(3) 0.096(2) -0.213(2) 0.081(8) Uiso 1 1 d . . . . .

loop_
_atom_site_aniso_label
_atom_site_aniso_U_11
_atom_site_aniso_U_22
_atom_site_aniso_U_33
_atom_site_aniso_U_23
_atom_site_aniso_U_13
_atom_site_aniso_U_12
O1A 0.1046(14) 0.0391(7) 0.0704(10) -0.0059(7) -0.0223(9) -0.0113(8)
O2A 0.1287(16) 0.0565(10) 0.0640(10) 0.0227(8) -0.0391(11) -0.0193(10)
O3A 0.0346(6) 0.0447(7) 0.0460(7) -0.0013(5) -0.0028(5) -0.0074(5)
N1A 0.0632(11) 0.0389(8) 0.0428(9) -0.0010(7) -0.0063(8) -0.0034(7)
N2A 0.0403(8) 0.0377(7) 0.0358(8) -0.0028(6) -0.0040(6) -0.0029(6)
N3A 0.0490(9) 0.0393(8) 0.0377(8) 0.0027(6) -0.0090(7) -0.0040(6)
N4A 0.0389(8) 0.0368(8) 0.0367(8) 0.0008(6) -0.0074(6) -0.0044(6)
N5A 0.0348(8) 0.0400(8) 0.0382(8) 0.0011(6) -0.0115(6) -0.0049(6)
C1A 0.0438(10) 0.0352(9) 0.0321(9) -0.0023(7) -0.0003(7) -0.0008(7)
C2A 0.0304(8) 0.0370(8) 0.0318(8) -0.0029(6) 0.0004(7) -0.0011(6)
C3A 0.0273(8) 0.0407(9) 0.0377(9) -0.0001(7) 0.0033(7) -0.0004(6)
C4A 0.0538(12) 0.0523(12) 0.0498(13) 0.0133(9) -0.0059(10) -0.0066(10)
O1B 0.0474(8) 0.0593(8) 0.0514(8) 0.0259(7) -0.0017(6) -0.0013(6)
O2B 0.0404(7) 0.0556(8) 0.0569(9) 0.0145(6) 0.0110(6) -0.0107(6)
O3B 0.0361(7) 0.0762(10) 0.0492(8) 0.0125(7) 0.0020(6) -0.0239(6)
N1B 0.0392(8) 0.0337(7) 0.0375(8) 0.0052(6) 0.0048(6) -0.0052(6)
N2B 0.0278(7) 0.0327(6) 0.0310(7) 0.0026(5) 0.0029(5) -0.0048(5)
N3B 0.0316(7) 0.0359(7) 0.0315(7) 0.0044(5) -0.0008(6) -0.0054(5)
N4B 0.0279(7) 0.0366(7) 0.0316(7) 0.0061(5) 0.0014(6) -0.0073(5)
N5B 0.0247(7) 0.0357(7) 0.0295(7) 0.0024(5) 0.0016(5) -0.0043(5)
C1B 0.0311(8) 0.0285(7) 0.0291(8) 0.0012(6) 0.0026(6) -0.0034(6)
C2B 0.0257(7) 0.0284(7) 0.0294(8) -0.0017(6) 0.0029(6) -0.0031(5)
C3B 0.0346(9) 0.0352(8) 0.0321(9) 0.0006(6) 0.0072(7) -0.0048(6)
C4B 0.0489(11) 0.0476(11) 0.0381(10) 0.0118(8) 0.0073(8) 0.0020(8)

loop_
_atom_type_symbol
_atom_type_description
_atom_type_scat_dispersion_real
_atom_type_scat_dispersion_imag
_atom_type_scat_source
C C 0.0181 0.0091 'International Tables Vol C Tables 4.2.6.8 and 6.1.1.4'
N N 0.0311 0.0180 'International Tables Vol C Tables 4.2.6.8 and 6.1.1.4'
O O 0.0492 0.0322 'International Tables Vol C Tables 4.2.6.8 and 6.1.1.4'
H H 0.0000 0.0000 'International Tables Vol C Tables 4.2.6.8 and 6.1.1.4'

loop_
_geom_angle_atom_site_label_1
_geom_angle_atom_site_label_2
_geom_angle_atom_site_label_3
_geom_angle
_geom_angle_site_symmetry_1
_geom_angle_site_symmetry_3
O2A N1A O1A 124.68(17) . .
O2A N1A C1A 117.74(15) . .
O1A N1A C1A 117.58(15) . .
C2A N2A C1A 100.48(13) . .
C1A N3A N4A 100.32(13) . .
C2A N4A N3A 109.78(14) . .
C2A N4A H1A 129.2(16) . .
N3A N4A H1A 120.8(16) . .
C3A N5A C2A 124.72(14) . .
C3A N5A H2A 120.0(15) . .
C2A N5A H2A 115.2(15) . .
N3A C1A N2A 118.36(15) . .
N3A C1A N1A 119.50(15) . .
N2A C1A N1A 122.13(15) . .
N2A C2A N4A 111.06(15) . .
N2A C2A N5A 122.99(14) . .
N4A C2A N5A 125.92(15) . .
O3A C3A N5A 120.65(15) . .
O3A C3A C4A 123.23(17) . .
N5A C3A C4A 116.12(16) . .
C3A C4A H3A 114(2) . .
C3A C4A H4A 113(3) . .
H3A C4A H4A 107(3) . .
C3A C4A H5A 111(2) . .
H3A C4A H5A 112(3) . .
H4A C4A H5A 98(3) . .
O2B N1B O1B 125.57(15) . .
O2B N1B C1B 117.52(14) . .
O1B N1B C1B 116.91(14) . .
C2B N2B C1B 100.76(12) . .
C1B N3B N4B 100.44(12) . .
C2B N4B N3B 110.20(13) . .
C2B N4B H1B 127.4(15) . .
N3B N4B H1B 122.2(15) . .
C3B N5B C2B 124.68(14) . .
C3B N5B H2B 118.8(14) . .
C2B N5B H2B 115.8(14) . .
N3B C1B N2B 118.07(14) . .
N3B C1B N1B 119.81(14) . .
N2B C1B N1B 122.12(14) . .
N2B C2B N4B 110.53(13) . .
N2B C2B N5B 122.78(13) . .
N4B C2B N5B 126.69(13) . .
O3B C3B N5B 120.11(15) . .
O3B C3B C4B 123.71(15) . .
N5B C3B C4B 116.18(15) . .
C3B C4B H3B 115.0(16) . .
C3B C4B H4B 108.2(17) . .
H3B C4B H4B 108(2) . .
C3B C4B H5B 110.0(16) . .
H3B C4B H5B 107(2) . .
H4B C4B H5B 108(2) . .

loop_
_geom_bond_atom_site_label_1
_geom_bond_atom_site_label_2
_geom_bond_distance
_geom_bond_site_symmetry_2
O1A N1A 1.210(2) .
O2A N1A 1.203(2) .
O3A C3A 1.219(2) .
N1A C1A 1.456(2) .
N2A C2A 1.323(2) .
N2A C1A 1.339(2) .
N3A C1A 1.307(2) .
N3A N4A 1.360(2) .
N4A C2A 1.337(2) .
N4A H1A 0.85(3) .
N5A C3A 1.364(2) .
N5A C2A 1.374(2) .
N5A H2A 0.87(2) .
C3A C4A 1.486(3) .
C4A H3A 0.90(3) .
C4A H4A 0.90(4) .
C4A H5A 0.99(4) .
O1B N1B 1.2195(18) .
O2B N1B 1.2170(18) .
O3B C3B 1.2137(19) .
N1B C1B 1.450(2) .
N2B C2B 1.3307(19) .
N2B C1B 1.339(2) .
N3B C1B 1.311(2) .
N3B N4B 1.3572(19) .
N4B C2B 1.337(2) .
N4B H1B 0.85(2) .
N5B C3B 1.363(2) .
N5B C2B 1.365(2) .
N5B H2B 0.82(2) .
C3B C4B 1.486(2) .
C4B H3B 0.96(3) .
C4B H4B 0.95(3) .
C4B H5B 0.94(3) .

_cod_database_fobs_code 1529382
